data_4346215
loop_
_publ_author_name
'Toma, Oksana'
'Mercier, Nicolas'
'Allain, Magali'
'Kassiba, Abdel Adi'
'Bellat, Jean-Pierre'
'Weber, Guy'
'Bezverkhyy, Igor'

_publ_section_title
;
 Photo- and thermochromic and adsorption properties of porous coordination
 polymers based on bipyridinium carboxylate ligands.
;
_journal_issue 18
_journal_name_full 'Inorganic chemistry'
_journal_page_first 8923
_journal_page_last 8930
_journal_paper_doi 10.1021/acs.inorgchem.5b00975
_journal_volume 54
_journal_year 2015
_chemical_formula_moiety 'C76 H64 N6 O28 Zn5'
_chemical_formula_sum 'C76 H64 N6 O28 Zn5'
_chemical_formula_weight 1836.18
_space_group_IT_number 2
_space_group_name_Hall '-P 1'
_space_group_name_H-M_alt 'P -1'
_symmetry_cell_setting triclinic
_symmetry_space_group_name_Hall '-P 1'
_symmetry_space_group_name_H-M 'P -1'
_atom_sites_solution_hydrogens geom
_atom_sites_solution_primary direct
_atom_sites_solution_secondary difmap
_audit_creation_date 2015-04-14T14:47:52-00:00
_audit_creation_method 'WinGX routine CIF_UPDATE'
_cell_angle_alpha 103.754(8)
_cell_angle_beta 104.537(5)
_cell_angle_gamma 95.907(6)
_cell_formula_units_Z 1
_cell_length_a 9.8071(5)
_cell_length_b 11.6150(10)
_cell_length_c 16.544(2)
_cell_measurement_reflns_used 7248
_cell_measurement_temperature 293(2)
_cell_measurement_theta_max 28.03
_cell_measurement_theta_min 2.77
_cell_volume 1745.2(3)
_computing_cell_refinement 'Dirax/lsq (Duisenberg & Schreurs, 1989-2000)'
_computing_data_collection 'Collect (Nonius BV, 1997-2000)'
_computing_data_reduction 'EvalCCD (Duisenberg & Schreurs 1990-2000)'
_computing_molecular_graphics 'DIAMOND 3.2i (Crystal Impact GbR 2005)'
_computing_publication_material 'WinGX publication routines (Farrugia, 1999)'
_computing_structure_refinement 'SHELXL-97 (Sheldrick, 1997)'
_computing_structure_solution 'SHELXS-97 (Sheldrick, 1997)'
_diffrn_ambient_temperature 293(2)
_diffrn_detector_area_resol_mean 9
_diffrn_measured_fraction_theta_full 0.993
_diffrn_measured_fraction_theta_max 0.993
_diffrn_measurement_device_type KappaCCD
_diffrn_measurement_method CCD
_diffrn_radiation_monochromator 'horizontally mounted graphite crystal'
_diffrn_radiation_probe x-ray
_diffrn_radiation_type MoK\a
_diffrn_radiation_wavelength 0.71073
_diffrn_reflns_av_R_equivalents 0.054
_diffrn_reflns_limit_h_max 12
_diffrn_reflns_limit_h_min -12
_diffrn_reflns_limit_k_max 15
_diffrn_reflns_limit_k_min -15
_diffrn_reflns_limit_l_max 21
_diffrn_reflns_limit_l_min -21
_diffrn_reflns_number 33319
_diffrn_reflns_theta_full 28.03
_diffrn_reflns_theta_max 28.03
_diffrn_reflns_theta_min 2.78
_exptl_absorpt_coefficient_mu 1.79
_exptl_absorpt_correction_T_max 0.914
_exptl_absorpt_correction_T_min 0.809
_exptl_absorpt_correction_type multi-scan
_exptl_absorpt_process_details
;
 '(SADABS (Sheldrick, Bruker, 2008))'
;
_exptl_crystal_colour brown
_exptl_crystal_density_diffrn 1.747
_exptl_crystal_density_method 'not measured'
_exptl_crystal_description prism
_exptl_crystal_F_000 936
_exptl_crystal_size_max 0.13
_exptl_crystal_size_mid 0.1
_exptl_crystal_size_min 0.05
_platon_squeeze_details
;
The unit cell contains dimethylformamide, ethanol and water disordered molecules
 which were not modelled but the corresponding scattering contribution were 
taken into account using SQUEEZE/PLATON procedure. The unit cell contains 1 void
 of 237 A3 containing about 89 electrons which can be attributed, in agreement
 with thermal analysis to approximately 2 dimethylformamide, 1 ethanol and 1
 water molecules . The solvent composition was included in the calculation of the
 empirical formula, formula weight, density, linear absorption coefficient and
 F(000).
;
_refine_diff_density_max 0.613
_refine_diff_density_min -0.556
_refine_ls_extinction_method none
_refine_ls_goodness_of_fit_ref 1.059
_refine_ls_hydrogen_treatment constr
_refine_ls_matrix_type full
_refine_ls_number_parameters 457
_refine_ls_number_reflns 8393
_refine_ls_number_restraints 0
_refine_ls_restrained_S_all 1.059
_refine_ls_R_factor_all 0.0936
_refine_ls_R_factor_gt 0.0514
_refine_ls_shift/su_max 0.001
_refine_ls_structure_factor_coef Fsqd
_refine_ls_weighting_details 'calc w=1/[\s^2^(Fo^2^)+(0.0680P)^2^+0.0000P] where P=(Fo^2^+2Fc^2^)/3'
_refine_ls_weighting_scheme calc
_refine_ls_wR_factor_gt 0.1237
_refine_ls_wR_factor_ref 0.1358
_reflns_number_gt 5355
_reflns_number_total 8393
_reflns_threshold_expression >2sigma(I)
_cod_data_source_file ic5b00975_si_002.cif
_cod_data_source_block compound_(1)
_cod_database_code 4346215

loop_
_symmetry_equiv_pos_as_xyz
'x, y, z'
'-x, -y, -z'

loop_
_atom_site_label
_atom_site_type_symbol
_atom_site_fract_x
_atom_site_fract_y
_atom_site_fract_z
_atom_site_U_iso_or_equiv
_atom_site_adp_type
_atom_site_occupancy
_atom_site_calc_flag
_atom_site_refinement_flags
C1 C 0.2596(4) 1.2238(4) 1.4458(3) 0.0427(11) Uani 1 d .
H1 H 0.3081 1.272 1.5013 0.051 Uiso 1 calc R
C2 C 0.3155(5) 1.1278(4) 1.4111(3) 0.0471(12) Uani 1 d .
H2 H 0.3983 1.1096 1.4437 0.057 Uiso 1 calc R
C3 C 0.2485(4) 1.0567(3) 1.3265(3) 0.0312(9) Uani 1 d .
C4 C 0.1257(4) 1.0884(3) 1.2816(2) 0.0291(8) Uani 1 d .
H4 H 0.0786 1.0447 1.2246 0.035 Uiso 1 calc R
C5 C 0.0732(4) 1.1853(3) 1.3220(2) 0.0280(8) Uani 1 d .
H5 H -0.0102 1.2049 1.2912 0.034 Uiso 1 calc R
C6 C 0.3055(4) 0.9497(3) 1.2866(3) 0.0325(9) Uani 1 d .
C7 C 0.3459(5) 0.8691(4) 1.3344(3) 0.0428(11) Uani 1 d .
H7 H 0.3401 0.8836 1.3911 0.051 Uiso 1 calc R
C8 C 0.3944(5) 0.7679(4) 1.2980(3) 0.0422(11) Uani 1 d .
H8 H 0.4188 0.7128 1.3294 0.051 Uiso 1 calc R
C9 C 0.3191(4) 0.9273(3) 1.2033(3) 0.0325(9) Uani 1 d .
H9 H 0.2935 0.9805 1.1705 0.039 Uiso 1 calc R
C10 C 0.3700(4) 0.8271(3) 1.1692(3) 0.0330(9) Uani 1 d .
H10 H 0.3794 0.8128 1.1133 0.04 Uiso 1 calc R
C11 C 0.4646(4) 0.6419(3) 1.1819(3) 0.0328(9) Uani 1 d .
C12 C 0.5967(5) 0.6296(4) 1.2276(3) 0.0497(12) Uani 1 d .
H12 H 0.6476 0.687 1.279 0.06 Uiso 1 calc R
C13 C 0.6531(4) 0.5299(4) 1.1956(3) 0.0444(11) Uani 1 d .
H13 H 0.7428 0.5203 1.2261 0.053 Uiso 1 calc R
C14 C 0.5793(4) 0.4451(3) 1.1199(3) 0.0320(9) Uani 1 d .
C15 C 0.4438(4) 0.4584(4) 1.0753(3) 0.0371(10) Uani 1 d .
H15 H 0.3915 0.3999 1.0249 0.045 Uiso 1 calc R
C16 C 0.3869(4) 0.5584(4) 1.1059(3) 0.0411(10) Uani 1 d .
H16 H 0.2976 0.5689 1.0756 0.049 Uiso 1 calc R
C17 C 0.6486(5) 0.3414(4) 1.0836(3) 0.0341(9) Uani 1 d .
C18 C 1.1874(4) 0.2245(3) 1.1515(2) 0.0247(8) Uani 1 d .
C19 C 1.3332(4) 0.2732(3) 1.2146(2) 0.0250(8) Uani 1 d .
C20 C 1.3536(4) 0.3689(3) 1.2878(3) 0.0333(9) Uani 1 d .
H20 H 1.2763 0.4045 1.2973 0.04 Uiso 1 calc R
C21 C 1.4874(4) 0.4117(3) 1.3468(3) 0.0331(9) Uani 1 d .
H21 H 1.4999 0.4772 1.3946 0.04 Uiso 1 calc R
C22 C 1.6024(4) 0.3576(3) 1.3349(2) 0.0269(8) Uani 1 d .
C23 C 1.5853(4) 0.2619(3) 1.2620(2) 0.0307(9) Uani 1 d .
H23 H 1.663 0.2263 1.2532 0.037 Uiso 1 calc R
C24 C 1.4512(4) 0.2202(3) 1.2025(2) 0.0308(9) Uani 1 d .
H24 H 1.4394 0.1561 1.1539 0.037 Uiso 1 calc R
C25 C 1.7473(4) 0.4059(3) 1.3987(2) 0.0285(8) Uani 1 d .
C26 C 2.0235(4) 0.6002(3) 1.3798(2) 0.0296(9) Uani 1 d .
C27 C 2.0190(4) 0.6445(3) 1.3001(2) 0.0291(8) Uani 1 d .
C28 C 1.9716(4) 0.7520(3) 1.2935(3) 0.0352(9) Uani 1 d .
H28 H 1.9431 0.7974 1.3387 0.042 Uiso 1 calc R
C29 C 1.9665(4) 0.7917(3) 1.2212(2) 0.0307(9) Uani 1 d .
H29 H 1.9339 0.8632 1.2175 0.037 Uiso 1 calc R
C30 C 2.0104(4) 0.7244(3) 1.1530(2) 0.0293(8) Uani 1 d .
C31 C 2.0490(4) 0.6128(3) 1.1573(2) 0.0334(9) Uani 1 d .
H31 H 2.0726 0.5649 1.1109 0.04 Uiso 1 calc R
C32 C 2.0521(4) 0.5735(3) 1.2297(3) 0.0319(9) Uani 1 d .
H32 H 2.0766 0.4988 1.2315 0.038 Uiso 1 calc R
C33 C 2.0249(4) 0.7751(4) 1.0787(3) 0.0326(9) Uani 1 d .
C34 C 0.7700(6) 0.0166(5) 1.0876(4) 0.0756(17) Uani 1 d .
H34 H 0.7261 -0.0627 1.0592 0.091 Uiso 1 calc R
N1 N 0.1372(3) 1.2519(3) 1.4033(2) 0.0281(7) Uani 1 d .
N2 N 0.4066(3) 0.7488(3) 1.2164(2) 0.0341(8) Uani 1 d .
O1 O 0.7791(3) 0.3500(3) 1.1256(2) 0.0444(8) Uani 1 d .
O2 O 0.5812(3) 0.2607(3) 1.0194(2) 0.0537(8) Uani 1 d .
O3 O 1.1688(3) 0.1240(2) 1.09849(16) 0.0315(6) Uani 1 d .
O4 O 1.0919(3) 0.2887(2) 1.15972(17) 0.0343(6) Uani 1 d .
O5 O 1.8456(3) 0.3461(3) 1.3929(2) 0.0493(8) Uani 1 d .
O6 O 1.7621(3) 0.5044(3) 1.4541(2) 0.0504(8) Uani 1 d .
O7 O 2.0691(4) 0.5045(3) 1.3810(2) 0.0532(9) Uani 1 d .
O8 O 1.9815(4) 0.6618(3) 1.4379(2) 0.0530(8) Uani 1 d .
O9 O 2.0720(3) 0.7090(3) 1.02229(18) 0.0404(7) Uani 1 d .
O10 O 1.9968(3) 0.8785(2) 1.08028(17) 0.0361(7) Uani 1 d .
O11 O 0.8452(3) 0.0721(2) 1.04814(18) 0.0350(7) Uani 1 d .
O12 O 0.7528(6) 0.0610(5) 1.1595(4) 0.1233(19) Uani 1 d .
Zn1 Zn 0.89638(4) 0.24602(4) 1.08002(3) 0.02575(13) Uani 1 d .
Zn2 Zn 1 0 1 0.02412(15) Uani 1 d S
Zn3 Zn 2.05560(4) 0.39405(3) 1.45954(3) 0.02111(12) Uani 1 d .

loop_
_atom_site_aniso_label
_atom_site_aniso_U_11
_atom_site_aniso_U_22
_atom_site_aniso_U_33
_atom_site_aniso_U_23
_atom_site_aniso_U_13
_atom_site_aniso_U_12
C1 0.042(3) 0.043(2) 0.030(2) -0.007(2) -0.0028(19) 0.024(2)
C2 0.048(3) 0.043(3) 0.040(3) 0.000(2) -0.005(2) 0.033(2)
C3 0.036(2) 0.026(2) 0.033(2) 0.0038(18) 0.0138(18) 0.0139(17)
C4 0.039(2) 0.0281(19) 0.023(2) 0.0065(16) 0.0117(17) 0.0126(17)
C5 0.029(2) 0.0277(19) 0.027(2) 0.0064(17) 0.0065(16) 0.0107(16)
C6 0.033(2) 0.030(2) 0.034(2) 0.0013(18) 0.0096(17) 0.0164(17)
C7 0.056(3) 0.042(2) 0.036(3) 0.007(2) 0.019(2) 0.025(2)
C8 0.056(3) 0.038(2) 0.043(3) 0.014(2) 0.021(2) 0.027(2)
C9 0.035(2) 0.027(2) 0.037(2) 0.0075(18) 0.0098(18) 0.0152(17)
C10 0.034(2) 0.033(2) 0.036(2) 0.0069(18) 0.0141(18) 0.0162(17)
C11 0.037(2) 0.0235(19) 0.042(3) 0.0063(18) 0.0176(19) 0.0157(17)
C12 0.044(3) 0.037(2) 0.055(3) -0.010(2) 0.007(2) 0.016(2)
C13 0.030(2) 0.042(2) 0.056(3) 0.001(2) 0.010(2) 0.0179(19)
C14 0.033(2) 0.031(2) 0.039(2) 0.0119(19) 0.0167(19) 0.0170(17)
C15 0.045(3) 0.031(2) 0.033(2) -0.0003(18) 0.0114(19) 0.0211(18)
C16 0.036(2) 0.045(3) 0.046(3) 0.011(2) 0.012(2) 0.023(2)
C17 0.043(3) 0.030(2) 0.035(2) 0.0070(19) 0.018(2) 0.0143(19)
C18 0.0215(19) 0.0259(19) 0.023(2) 0.0058(16) -0.0002(15) 0.0061(15)
C19 0.0243(19) 0.0222(18) 0.025(2) 0.0040(16) 0.0029(15) 0.0045(15)
C20 0.026(2) 0.034(2) 0.033(2) -0.0022(18) 0.0055(17) 0.0100(17)
C21 0.031(2) 0.031(2) 0.029(2) -0.0022(17) 0.0005(17) 0.0106(17)
C22 0.0228(19) 0.0265(19) 0.025(2) 0.0048(16) -0.0017(15) 0.0013(15)
C23 0.025(2) 0.028(2) 0.033(2) 0.0004(17) 0.0048(17) 0.0081(16)
C24 0.033(2) 0.0250(19) 0.027(2) -0.0014(16) 0.0038(17) 0.0047(16)
C25 0.025(2) 0.031(2) 0.026(2) 0.0081(18) 0.0025(16) 0.0033(16)
C26 0.031(2) 0.032(2) 0.024(2) 0.0101(18) 0.0047(17) 0.0002(17)
C27 0.027(2) 0.031(2) 0.030(2) 0.0097(17) 0.0059(16) 0.0057(16)
C28 0.047(2) 0.030(2) 0.032(2) 0.0052(18) 0.0174(19) 0.0111(18)
C29 0.040(2) 0.0246(19) 0.033(2) 0.0103(17) 0.0151(18) 0.0126(17)
C30 0.035(2) 0.029(2) 0.025(2) 0.0058(17) 0.0089(17) 0.0074(16)
C31 0.042(2) 0.034(2) 0.027(2) 0.0087(18) 0.0137(18) 0.0125(18)
C32 0.037(2) 0.027(2) 0.033(2) 0.0091(18) 0.0123(18) 0.0095(17)
C33 0.032(2) 0.034(2) 0.031(2) 0.0092(18) 0.0060(17) 0.0081(17)
C34 0.069(4) 0.059(4) 0.101(5) 0.012(4) 0.034(4) 0.019(3)
N1 0.0307(17) 0.0272(17) 0.0268(18) 0.0046(14) 0.0081(14) 0.0134(14)
N2 0.039(2) 0.0268(17) 0.039(2) 0.0041(16) 0.0155(16) 0.0168(15)
O1 0.0382(17) 0.0421(17) 0.055(2) 0.0042(15) 0.0193(15) 0.0231(14)
O2 0.065(2) 0.0446(18) 0.046(2) -0.0039(16) 0.0128(16) 0.0292(16)
O3 0.0262(14) 0.0299(14) 0.0284(15) -0.0030(12) -0.0006(11) 0.0071(11)
O4 0.0281(14) 0.0306(14) 0.0334(16) -0.0010(12) -0.0034(12) 0.0117(12)
O5 0.0238(15) 0.0494(18) 0.053(2) -0.0094(15) -0.0062(13) 0.0099(14)
O6 0.0350(17) 0.0419(17) 0.0467(19) -0.0161(15) -0.0108(14) 0.0065(13)
O7 0.080(2) 0.054(2) 0.053(2) 0.0350(17) 0.0358(18) 0.0375(18)
O8 0.090(2) 0.0500(19) 0.0381(19) 0.0206(16) 0.0379(18) 0.0255(17)
O9 0.0618(19) 0.0381(16) 0.0285(16) 0.0097(13) 0.0206(14) 0.0203(14)
O10 0.0494(17) 0.0353(15) 0.0316(16) 0.0157(13) 0.0158(13) 0.0169(13)
O11 0.0392(16) 0.0236(13) 0.0488(18) 0.0073(13) 0.0244(14) 0.0114(12)
O12 0.162(5) 0.116(4) 0.112(4) 0.002(3) 0.094(4) 0.040(4)
Zn1 0.0269(2) 0.0249(2) 0.0240(2) 0.00251(18) 0.00522(18) 0.01306(18)
Zn2 0.0256(3) 0.0216(3) 0.0226(3) 0.0020(2) 0.0041(2) 0.0090(2)
Zn3 0.0223(2) 0.0192(2) 0.0199(2) 0.00097(17) 0.00527(17) 0.00737(16)

loop_
_atom_type_symbol
_atom_type_description
_atom_type_scat_dispersion_real
_atom_type_scat_dispersion_imag
_atom_type_scat_source
C C 0.0033 0.0016 'International Tables Vol C Tables 4.2.6.8 and 6.1.1.4'
H H 0 0 'International Tables Vol C Tables 4.2.6.8 and 6.1.1.4'
N N 0.0061 0.0033 'International Tables Vol C Tables 4.2.6.8 and 6.1.1.4'
O O 0.0106 0.006 'International Tables Vol C Tables 4.2.6.8 and 6.1.1.4'
Zn Zn 0.2839 1.4301 'International Tables Vol C Tables 4.2.6.8 and 6.1.1.4'

loop_
_geom_angle_atom_site_label_1
_geom_angle_atom_site_label_2
_geom_angle_atom_site_label_3
_geom_angle
_geom_angle_site_symmetry_1
_geom_angle_site_symmetry_3
N1 C1 C2 122.9(4) . .
N1 C1 H1 118.6 . .
C2 C1 H1 118.6 . .
C1 C2 C3 119.9(4) . .
C1 C2 H2 120 . .
C3 C2 H2 120 . .
C4 C3 C2 117.2(3) . .
C4 C3 C6 121.3(3) . .
C2 C3 C6 121.5(4) . .
C3 C4 C5 119.5(4) . .
C3 C4 H4 120.2 . .
C5 C4 H4 120.2 . .
N1 C5 C4 122.8(4) . .
N1 C5 H5 118.6 . .
C4 C5 H5 118.6 . .
C9 C6 C7 118.5(4) . .
C9 C6 C3 122.4(4) . .
C7 C6 C3 119.1(4) . .
C8 C7 C6 120.1(4) . .
C8 C7 H7 119.9 . .
C6 C7 H7 119.9 . .
N2 C8 C7 119.8(4) . .
N2 C8 H8 120.1 . .
C7 C8 H8 120.1 . .
C10 C9 C6 120.2(4) . .
C10 C9 H9 119.9 . .
C6 C9 H9 119.9 . .
N2 C10 C9 120.3(4) . .
N2 C10 H10 119.9 . .
C9 C10 H10 119.9 . .
C12 C11 C16 122.0(4) . .
C12 C11 N2 117.8(4) . .
C16 C11 N2 120.2(4) . .
C11 C12 C13 118.5(4) . .
C11 C12 H12 120.8 . .
C13 C12 H12 120.8 . .
C14 C13 C12 121.2(4) . .
C14 C13 H13 119.4 . .
C12 C13 H13 119.4 . .
C13 C14 C15 119.3(4) . .
C13 C14 C17 119.7(4) . .
C15 C14 C17 120.9(4) . .
C16 C15 C14 120.1(4) . .
C16 C15 H15 119.9 . .
C14 C15 H15 119.9 . .
C11 C16 C15 118.9(4) . .
C11 C16 H16 120.6 . .
C15 C16 H16 120.6 . .
O2 C17 O1 125.8(4) . .
O2 C17 C14 120.7(4) . .
O1 C17 C14 113.5(3) . .
O3 C18 O4 125.8(3) . .
O3 C18 C19 118.1(3) . .
O4 C18 C19 116.0(3) . .
C20 C19 C24 118.4(3) . .
C20 C19 C18 121.0(3) . .
C24 C19 C18 120.5(3) . .
C21 C20 C19 120.9(4) . .
C21 C20 H20 119.6 . .
C19 C20 H20 119.6 . .
C22 C21 C20 120.2(4) . .
C22 C21 H21 119.9 . .
C20 C21 H21 119.9 . .
C21 C22 C23 120.2(3) . .
C21 C22 C25 119.7(3) . .
C23 C22 C25 120.1(3) . .
C24 C23 C22 119.3(3) . .
C24 C23 H23 120.3 . .
C22 C23 H23 120.3 . .
C23 C24 C19 121.0(3) . .
C23 C24 H24 119.5 . .
C19 C24 H24 119.5 . .
O5 C25 O6 124.3(4) . .
O5 C25 C22 118.3(3) . .
O6 C25 C22 117.4(4) . .
O8 C26 O7 125.4(4) . .
O8 C26 C27 117.7(4) . .
O7 C26 C27 116.8(4) . .
C32 C27 C28 118.9(4) . .
C32 C27 C26 120.0(3) . .
C28 C27 C26 120.9(3) . .
C29 C28 C27 121.0(4) . .
C29 C28 H28 119.5 . .
C27 C28 H28 119.5 . .
C28 C29 C30 119.9(4) . .
C28 C29 H29 120 . .
C30 C29 H29 120 . .
C31 C30 C29 118.9(3) . .
C31 C30 C33 120.5(3) . .
C29 C30 C33 120.5(3) . .
C32 C31 C30 120.4(4) . .
C32 C31 H31 119.8 . .
C30 C31 H31 119.8 . .
C31 C32 C27 120.6(4) . .
C31 C32 H32 119.7 . .
C27 C32 H32 119.7 . .
O10 C33 O9 126.4(4) . .
O10 C33 C30 118.1(4) . .
O9 C33 C30 115.4(3) . .
O12 C34 O11 125.5(6) . .
O12 C34 H34 117.2 . .
O11 C34 H34 117.2 . .
C5 N1 C1 117.5(3) . .
C5 N1 Zn3 121.2(2) . 1_365
C1 N1 Zn3 121.2(3) . 1_365
C8 N2 C10 121.0(3) . .
C8 N2 C11 117.6(3) . .
C10 N2 C11 121.4(3) . .
C17 O1 Zn1 120.5(3) . .
C18 O3 Zn2 138.9(2) . .
C18 O4 Zn1 122.7(2) . .
C25 O5 Zn3 128.0(3) . .
C25 O6 Zn3 128.5(3) . 2_968
C26 O7 Zn3 130.2(3) . .
C26 O8 Zn3 124.5(3) . 2_968
C33 O9 Zn1 123.8(3) . 2_867
C33 O10 Zn2 136.5(3) . 1_665
C34 O11 Zn1 122.2(3) . .
C34 O11 Zn2 122.6(3) . .
Zn1 O11 Zn2 108.10(12) . .
O1 Zn1 O11 122.35(12) . .
O1 Zn1 O9 107.55(13) . 2_867
O11 Zn1 O9 107.45(12) . 2_867
O1 Zn1 O4 109.29(12) . .
O11 Zn1 O4 107.04(11) . .
O9 Zn1 O4 101.11(12) 2_867 .
O11 Zn2 O11 180.0000(10) . 2_757
O11 Zn2 O3 86.91(10) . 2_757
O11 Zn2 O3 93.09(10) 2_757 2_757
O11 Zn2 O3 93.09(10) . .
O11 Zn2 O3 86.91(10) 2_757 .
O3 Zn2 O3 180 2_757 .
O11 Zn2 O10 92.88(10) . 2_867
O11 Zn2 O10 87.12(10) 2_757 2_867
O3 Zn2 O10 91.54(10) 2_757 2_867
O3 Zn2 O10 88.46(10) . 2_867
O11 Zn2 O10 87.12(10) . 1_445
O11 Zn2 O10 92.88(10) 2_757 1_445
O3 Zn2 O10 88.46(10) 2_757 1_445
O3 Zn2 O10 91.54(10) . 1_445
O10 Zn2 O10 180.0000(10) 2_867 1_445
O5 Zn3 O6 158.90(13) . 2_968
O5 Zn3 N1 101.50(12) . 1_745
O6 Zn3 N1 99.58(12) 2_968 1_745
O5 Zn3 O7 86.46(14) . .
O6 Zn3 O7 88.55(14) 2_968 .
N1 Zn3 O7 101.34(12) 1_745 .
O5 Zn3 O8 91.22(14) . 2_968
O6 Zn3 O8 86.08(14) 2_968 2_968
N1 Zn3 O8 99.80(13) 1_745 2_968
O7 Zn3 O8 158.77(13) . 2_968
O5 Zn3 Zn3 79.69(9) . 2_968
O6 Zn3 Zn3 79.21(9) 2_968 2_968
N1 Zn3 Zn3 178.14(9) 1_745 2_968
O7 Zn3 Zn3 77.26(9) . 2_968
O8 Zn3 Zn3 81.56(9) 2_968 2_968

loop_
_geom_bond_atom_site_label_1
_geom_bond_atom_site_label_2
_geom_bond_distance
_geom_bond_site_symmetry_2
C1 N1 1.345(5) .
C1 C2 1.362(5) .
C1 H1 0.93 .
C2 C3 1.395(6) .
C2 H2 0.93 .
C3 C4 1.382(5) .
C3 C6 1.494(5) .
C4 C5 1.383(5) .
C4 H4 0.93 .
C5 N1 1.335(5) .
C5 H5 0.93 .
C6 C9 1.383(6) .
C6 C7 1.388(6) .
C7 C8 1.376(5) .
C7 H7 0.93 .
C8 N2 1.352(5) .
C8 H8 0.93 .
C9 C10 1.367(5) .
C9 H9 0.93 .
C10 N2 1.353(5) .
C10 H10 0.93 .
C11 C12 1.367(6) .
C11 C16 1.374(6) .
C11 N2 1.471(5) .
C12 C13 1.384(6) .
C12 H12 0.93 .
C13 C14 1.369(6) .
C13 H13 0.93 .
C14 C15 1.391(5) .
C14 C17 1.517(5) .
C15 C16 1.383(5) .
C15 H15 0.93 .
C16 H16 0.93 .
C17 O2 1.220(5) .
C17 O1 1.275(5) .
C18 O3 1.246(4) .
C18 O4 1.269(4) .
C18 C19 1.503(5) .
C19 C20 1.392(5) .
C19 C24 1.400(5) .
C20 C21 1.383(5) .
C20 H20 0.93 .
C21 C22 1.380(5) .
C21 H21 0.93 .
C22 C23 1.393(5) .
C22 C25 1.500(5) .
C23 C24 1.387(5) .
C23 H23 0.93 .
C24 H24 0.93 .
C25 O5 1.254(4) .
C25 O6 1.254(5) .
C26 O8 1.240(5) .
C26 O7 1.244(5) .
C26 C27 1.517(5) .
C27 C32 1.390(5) .
C27 C28 1.395(5) .
C28 C29 1.372(5) .
C28 H28 0.93 .
C29 C30 1.401(5) .
C29 H29 0.93 .
C30 C31 1.400(5) .
C30 C33 1.514(5) .
C31 C32 1.373(5) .
C31 H31 0.93 .
C32 H32 0.93 .
C33 O10 1.256(5) .
C33 O9 1.273(5) .
C34 O12 1.239(7) .
C34 O11 1.315(6) .
C34 H34 0.93 .
N1 Zn3 2.036(3) 1_365
O1 Zn1 1.908(3) .
O3 Zn2 2.123(2) .
O4 Zn1 1.971(2) .
O5 Zn3 2.025(3) .
O6 Zn3 2.028(3) 2_968
O7 Zn3 2.047(3) .
O8 Zn3 2.053(3) 2_968
O9 Zn1 1.971(3) 2_867
O10 Zn2 2.159(3) 1_665
O11 Zn1 1.940(3) .
O11 Zn2 2.048(2) .
Zn1 O9 1.971(3) 2_867
Zn2 O11 2.048(3) 2_757
Zn2 O3 2.123(2) 2_757
Zn2 O10 2.159(3) 2_867
Zn2 O10 2.159(3) 1_445
Zn3 O6 2.028(3) 2_968
Zn3 N1 2.036(3) 1_745
Zn3 O8 2.053(3) 2_968
Zn3 Zn3 2.9592(8) 2_968

loop_
_platon_squeeze_void_nr
_platon_squeeze_void_average_x
_platon_squeeze_void_average_y
_platon_squeeze_void_average_z
_platon_squeeze_void_volume
_platon_squeeze_void_count_electrons
_platon_squeeze_void_content
1 0.000 0.000 0.500 237 89 ' '
